data_4518298
loop_
_publ_author_name
'Rumyantcev, Roman V.'
'Fukin, Georgy K.'
'Romanenko, Galina V.'
'Teplova, Irina A.'
'Bubnov, Michael P.'
'Cherkasov, Vladimir K.'

_publ_section_title
;
 Single Crystal X-ray Diffraction Studies of Two Polymorphic Modifications
 of the Dicarbonyl-<i>o</i>-Semiquinonato Rhodium Complex at Different
 Temperatures. Destruction Stimulated by Cooling Versus Stability.
;
_journal_issue 50
_journal_name_full 'ACS omega'
_journal_page_first 32792
_journal_page_last 32799
_journal_paper_doi 10.1021/acsomega.0c05344
_journal_volume 5
_journal_year 2020
_chemical_formula_sum 'C16 H20 O4 Rh'
_chemical_formula_weight 379.23
_space_group_crystal_system triclinic
_space_group_IT_number 2
_space_group_name_Hall '-P 1'
_space_group_name_H-M_alt 'P -1'
_atom_sites_solution_hydrogens geom
_atom_sites_solution_primary dual
_atom_sites_solution_secondary difmap
_audit_creation_method SHELXL-2014/7
_cell_angle_alpha 75.2496(11)
_cell_angle_beta 82.6125(13)
_cell_angle_gamma 78.6305(13)
_cell_formula_units_Z 4
_cell_length_a 6.5414(3)
_cell_length_b 11.5478(4)
_cell_length_c 22.8330(8)
_cell_measurement_reflns_used 9876
_cell_measurement_temperature 200(2)
_cell_measurement_theta_max 30.62
_cell_measurement_theta_min 2.91
_cell_volume 1629.61(11)
_computing_cell_refinement SAINT
_computing_data_collection APEX3
_computing_data_reduction SAINT
_computing_molecular_graphics SHELXTL
_computing_publication_material SHELXTL
_computing_structure_refinement SHELXL-2014/7
_computing_structure_solution SHELXT-2014/5
_diffrn_ambient_temperature 200(2)
_diffrn_measured_fraction_theta_full 0.996
_diffrn_measured_fraction_theta_max 0.997
_diffrn_measurement_device_type 'Bruker D8 Quest (CMOS)'
_diffrn_measurement_method '\w scans'
_diffrn_radiation_type MoK\a
_diffrn_radiation_wavelength 0.71073
_diffrn_reflns_av_R_equivalents 0.0258
_diffrn_reflns_av_unetI/netI 0.0298
_diffrn_reflns_Laue_measured_fraction_full 0.996
_diffrn_reflns_Laue_measured_fraction_max 0.997
_diffrn_reflns_limit_h_max 9
_diffrn_reflns_limit_h_min -9
_diffrn_reflns_limit_k_max 16
_diffrn_reflns_limit_k_min -16
_diffrn_reflns_limit_l_max 32
_diffrn_reflns_limit_l_min -32
_diffrn_reflns_number 27701
_diffrn_reflns_point_group_measured_fraction_full 0.996
_diffrn_reflns_point_group_measured_fraction_max 0.997
_diffrn_reflns_theta_full 25.242
_diffrn_reflns_theta_max 30.633
_diffrn_reflns_theta_min 2.256
_diffrn_source 'microfocus tube'
_exptl_absorpt_coefficient_mu 1.060
_exptl_absorpt_correction_T_max 0.8497
_exptl_absorpt_correction_T_min 0.6830
_exptl_absorpt_correction_type multi-scan
_exptl_absorpt_process_details SADABS-2016/2
_exptl_crystal_colour black
_exptl_crystal_density_diffrn 1.546
_exptl_crystal_description prism
_exptl_crystal_F_000 772
_exptl_crystal_size_max 0.440
_exptl_crystal_size_mid 0.140
_exptl_crystal_size_min 0.090
_refine_diff_density_max 0.351
_refine_diff_density_min -1.342
_refine_diff_density_rms 0.089
_refine_ls_extinction_method none
_refine_ls_goodness_of_fit_ref 1.047
_refine_ls_hydrogen_treatment constr
_refine_ls_matrix_type full
_refine_ls_number_parameters 391
_refine_ls_number_reflns 10055
_refine_ls_number_restraints 0
_refine_ls_restrained_S_all 1.047
_refine_ls_R_factor_all 0.0535
_refine_ls_R_factor_gt 0.0350
_refine_ls_shift/su_max 0.002
_refine_ls_shift/su_mean 0.000
_refine_ls_structure_factor_coef Fsqd
_refine_ls_weighting_details 'w=1/[\s^2^(Fo^2^)+(0.0411P)^2^+0.5373P] where P=(Fo^2^+2Fc^2^)/3'
_refine_ls_weighting_scheme calc
_refine_ls_wR_factor_gt 0.0825
_refine_ls_wR_factor_ref 0.0914
_reflns_Friedel_coverage 0.000
_reflns_number_gt 7521
_reflns_number_total 10055
_reflns_threshold_expression 'I > 2\s(I)'
_cod_data_source_file ao0c05344_si_002.cif
_cod_data_source_block 1_200
_cod_depositor_comments 'Adding full bibliography for 4518296--4518313.cif.'
_cod_database_code 4518298
_shelx_shelxl_version_number 2014/7
_shelx_space_group_comment
;
The symmetry employed for this shelxl refinement is uniquely defined
by the following loop, which should always be used as a source of
symmetry information in preference to the above space-group names.
They are only intended as comments.
;
_shelx_estimated_absorpt_t_min 0.653
_shelx_estimated_absorpt_t_max 0.911

loop_
_space_group_symop_operation_xyz
'x, y, z'
'-x, -y, -z'

loop_
_atom_site_label
_atom_site_type_symbol
_atom_site_fract_x
_atom_site_fract_y
_atom_site_fract_z
_atom_site_U_iso_or_equiv
_atom_site_adp_type
_atom_site_occupancy
_atom_site_site_symmetry_order
_atom_site_calc_flag
_atom_site_refinement_flags_posn
_atom_site_refinement_flags_adp
_atom_site_refinement_flags_occupancy
_atom_site_disorder_assembly
_atom_site_disorder_group
Rh1 Rh 0.32550(3) 0.58487(2) 0.72375(2) 0.04813(6) Uani 1 1 d . . . . .
Rh2 Rh 0.82048(3) 0.57998(2) 0.72003(2) 0.04625(6) Uani 1 1 d . . . . .
O1 O 0.3437(2) 0.42887(12) 0.78936(6) 0.0416(3) Uani 1 1 d . . . . .
O2 O 0.2856(2) 0.65251(12) 0.79882(6) 0.0407(3) Uani 1 1 d . . . . .
O3 O 0.3970(3) 0.46009(16) 0.62201(7) 0.0672(5) Uani 1 1 d . . . . .
O4 O 0.2657(3) 0.82412(14) 0.63372(7) 0.0549(4) Uani 1 1 d . . . . .
O5 O 0.8381(2) 0.64092(11) 0.62857(6) 0.0399(3) Uani 1 1 d . . . . .
O6 O 0.7493(2) 0.76135(12) 0.71287(6) 0.0402(3) Uani 1 1 d . . . . .
O7 O 0.9366(3) 0.32004(15) 0.71419(9) 0.0696(5) Uani 1 1 d . . . . .
O8 O 0.7982(3) 0.50829(17) 0.85569(7) 0.0596(5) Uani 1 1 d . . . . .
C1 C 0.3155(3) 0.44561(16) 0.84428(8) 0.0313(4) Uani 1 1 d . . . . .
C2 C 0.2860(3) 0.56985(16) 0.84964(8) 0.0319(4) Uani 1 1 d . . . . .
C3 C 0.2615(3) 0.59924(16) 0.90757(8) 0.0308(3) Uani 1 1 d . . . . .
C4 C 0.2579(3) 0.50170(17) 0.95670(8) 0.0353(4) Uani 1 1 d . . . . .
H4A H 0.2388 0.5164 0.9963 0.042 Uiso 1 1 calc R U . . .
C5 C 0.2812(3) 0.38001(17) 0.95119(8) 0.0348(4) Uani 1 1 d . . . . .
H5A H 0.2740 0.3178 0.9874 0.042 Uiso 1 1 calc R U . . .
C6 C 0.3135(3) 0.34689(15) 0.89699(8) 0.0299(3) Uani 1 1 d . . . . .
C7 C 0.2487(3) 0.72945(16) 0.91300(8) 0.0355(4) Uani 1 1 d . . . . .
C8 C 0.2197(4) 0.73748(19) 0.97947(9) 0.0440(5) Uani 1 1 d . . . . .
H8A H 0.0901 0.7089 0.9987 0.066 Uiso 1 1 calc R U . . .
H8B H 0.2117 0.8220 0.9815 0.066 Uiso 1 1 calc R U . . .
H8C H 0.3386 0.6866 1.0009 0.066 Uiso 1 1 calc R U . . .
C9 C 0.4549(4) 0.7729(2) 0.88510(10) 0.0462(5) Uani 1 1 d . . . . .
H9A H 0.5709 0.7208 0.9074 0.069 Uiso 1 1 calc R U . . .
H9B H 0.4475 0.8570 0.8877 0.069 Uiso 1 1 calc R U . . .
H9C H 0.4779 0.7684 0.8424 0.069 Uiso 1 1 calc R U . . .
C10 C 0.0630(4) 0.8125(2) 0.88042(11) 0.0524(6) Uani 1 1 d . . . . .
H10A H -0.0668 0.7827 0.8983 0.079 Uiso 1 1 calc R U . . .
H10B H 0.0828 0.8124 0.8372 0.079 Uiso 1 1 calc R U . . .
H10C H 0.0544 0.8955 0.8850 0.079 Uiso 1 1 calc R U . . .
C11 C 0.3468(3) 0.21589(16) 0.89097(8) 0.0349(4) Uani 1 1 d . . . . .
C12 C 0.1777(4) 0.1989(2) 0.85524(11) 0.0519(6) Uani 1 1 d . . . . .
H12A H 0.0395 0.2234 0.8750 0.078 Uiso 1 1 calc R U . . .
H12B H 0.1954 0.1132 0.8540 0.078 Uiso 1 1 calc R U . . .
H12C H 0.1896 0.2491 0.8137 0.078 Uiso 1 1 calc R U . . .
C13 C 0.3363(4) 0.12686(18) 0.95340(10) 0.0512(5) Uani 1 1 d . . . . .
H13A H 0.1971 0.1436 0.9743 0.077 Uiso 1 1 calc R U . . .
H13B H 0.4423 0.1366 0.9776 0.077 Uiso 1 1 calc R U . . .
H13C H 0.3628 0.0434 0.9482 0.077 Uiso 1 1 calc R U . . .
C14 C 0.5630(4) 0.1834(2) 0.85929(12) 0.0550(6) Uani 1 1 d . . . . .
H14A H 0.5716 0.2356 0.8182 0.082 Uiso 1 1 calc R U . . .
H14B H 0.5862 0.0981 0.8570 0.082 Uiso 1 1 calc R U . . .
H14C H 0.6702 0.1955 0.8824 0.082 Uiso 1 1 calc R U . . .
C15 C 0.3675(4) 0.5092(2) 0.66010(9) 0.0487(5) Uani 1 1 d . . . . .
C16 C 0.2908(3) 0.73387(19) 0.66795(9) 0.0418(4) Uani 1 1 d . . . . .
C17 C 0.7988(3) 0.75890(16) 0.61000(8) 0.0304(3) Uani 1 1 d . . . . .
C18 C 0.7498(3) 0.82590(16) 0.65713(8) 0.0308(4) Uani 1 1 d . . . . .
C19 C 0.7030(3) 0.95520(16) 0.64270(8) 0.0298(3) Uani 1 1 d . . . . .
C20 C 0.7097(3) 1.00930(16) 0.58177(8) 0.0325(4) Uani 1 1 d . . . . .
H20A H 0.6809 1.0955 0.5698 0.039 Uiso 1 1 calc R U . . .
C21 C 0.7572(3) 0.94373(16) 0.53551(8) 0.0318(4) Uani 1 1 d . . . . .
H21A H 0.7579 0.9884 0.4943 0.038 Uiso 1 1 calc R U . . .
C22 C 0.8020(3) 0.81939(15) 0.54717(7) 0.0283(3) Uani 1 1 d . . . . .
C23 C 0.6453(3) 1.02533(17) 0.69249(8) 0.0342(4) Uani 1 1 d . . . . .
C24 C 0.6092(3) 1.16298(18) 0.66653(10) 0.0433(5) Uani 1 1 d . . . . .
H24A H 0.7377 1.1869 0.6437 0.065 Uiso 1 1 calc R U . . .
H24B H 0.5709 1.2044 0.6999 0.065 Uiso 1 1 calc R U . . .
H24C H 0.4959 1.1857 0.6394 0.065 Uiso 1 1 calc R U . . .
C25 C 0.4418(4) 0.9921(2) 0.72786(10) 0.0480(5) Uani 1 1 d . . . . .
H25A H 0.4613 0.9044 0.7457 0.072 Uiso 1 1 calc R U . . .
H25B H 0.3299 1.0147 0.7003 0.072 Uiso 1 1 calc R U . . .
H25C H 0.4039 1.0360 0.7603 0.072 Uiso 1 1 calc R U . . .
C26 C 0.8243(4) 0.9937(2) 0.73439(11) 0.0544(6) Uani 1 1 d . . . . .
H26A H 0.9544 1.0112 0.7102 0.082 Uiso 1 1 calc R U . . .
H26B H 0.8414 0.9072 0.7549 0.082 Uiso 1 1 calc R U . . .
H26C H 0.7912 1.0426 0.7648 0.082 Uiso 1 1 calc R U . . .
C27 C 0.8478(3) 0.74756(17) 0.49801(8) 0.0325(4) Uani 1 1 d . . . . .
C28 C 0.8421(3) 0.83274(19) 0.43443(8) 0.0399(4) Uani 1 1 d . . . . .
H28A H 0.7026 0.8825 0.4299 0.060 Uiso 1 1 calc R U . . .
H28B H 0.8735 0.7845 0.4037 0.060 Uiso 1 1 calc R U . . .
H28C H 0.9465 0.8857 0.4290 0.060 Uiso 1 1 calc R U . . .
C29 C 1.0658(3) 0.6690(2) 0.50276(10) 0.0472(5) Uani 1 1 d . . . . .
H29A H 1.1698 0.7205 0.5011 0.071 Uiso 1 1 calc R U . . .
H29B H 1.0985 0.6288 0.4689 0.071 Uiso 1 1 calc R U . . .
H29C H 1.0684 0.6075 0.5413 0.071 Uiso 1 1 calc R U . . .
C30 C 0.6817(4) 0.6667(2) 0.50542(10) 0.0460(5) Uani 1 1 d . . . . .
H30A H 0.5423 0.7171 0.5042 0.069 Uiso 1 1 calc R U . . .
H30B H 0.6911 0.6069 0.5445 0.069 Uiso 1 1 calc R U . . .
H30C H 0.7056 0.6244 0.4723 0.069 Uiso 1 1 calc R U . . .
C31 C 0.8913(4) 0.4180(2) 0.71778(10) 0.0483(5) Uani 1 1 d . . . . .
C32 C 0.8064(3) 0.5354(2) 0.80423(10) 0.0453(5) Uani 1 1 d . . . . .

loop_
_atom_site_aniso_label
_atom_site_aniso_U_11
_atom_site_aniso_U_22
_atom_site_aniso_U_33
_atom_site_aniso_U_23
_atom_site_aniso_U_13
_atom_site_aniso_U_12
Rh1 0.09015(15) 0.03122(9) 0.02333(8) -0.00258(6) -0.00748(8) -0.01437(8)
Rh2 0.07489(14) 0.02915(8) 0.02940(9) -0.00106(6) -0.00724(7) -0.00216(8)
O1 0.0706(10) 0.0294(7) 0.0250(6) -0.0037(5) -0.0060(6) -0.0109(6)
O2 0.0660(9) 0.0293(6) 0.0273(6) -0.0031(5) -0.0083(6) -0.0109(6)
O3 0.1135(16) 0.0537(10) 0.0387(9) -0.0183(7) -0.0119(9) -0.0114(10)
O4 0.0640(10) 0.0427(9) 0.0517(9) 0.0091(7) -0.0141(8) -0.0146(7)
O5 0.0601(9) 0.0272(6) 0.0302(7) -0.0044(5) -0.0079(6) -0.0026(6)
O6 0.0575(9) 0.0322(7) 0.0279(6) -0.0050(5) -0.0067(6) -0.0012(6)
O7 0.1009(15) 0.0344(9) 0.0766(12) -0.0117(8) -0.0303(11) -0.0059(9)
O8 0.0600(10) 0.0742(12) 0.0347(8) -0.0010(8) -0.0052(7) -0.0032(9)
C1 0.0389(10) 0.0284(8) 0.0275(8) -0.0045(6) -0.0063(7) -0.0081(7)
C2 0.0377(10) 0.0300(9) 0.0291(8) -0.0052(7) -0.0056(7) -0.0088(7)
C3 0.0321(9) 0.0319(9) 0.0301(8) -0.0085(7) -0.0057(7) -0.0063(7)
C4 0.0422(10) 0.0383(10) 0.0270(8) -0.0093(7) -0.0041(7) -0.0082(8)
C5 0.0416(10) 0.0329(9) 0.0280(8) -0.0013(7) -0.0056(7) -0.0078(8)
C6 0.0325(9) 0.0282(8) 0.0286(8) -0.0034(6) -0.0065(7) -0.0059(7)
C7 0.0416(10) 0.0321(9) 0.0361(9) -0.0106(7) -0.0075(8) -0.0078(8)
C8 0.0510(12) 0.0444(11) 0.0435(11) -0.0213(9) -0.0002(9) -0.0125(9)
C9 0.0577(14) 0.0442(11) 0.0427(11) -0.0126(9) -0.0009(9) -0.0218(10)
C10 0.0583(14) 0.0394(11) 0.0620(14) -0.0172(10) -0.0205(11) 0.0030(10)
C11 0.0422(10) 0.0281(8) 0.0328(9) -0.0043(7) -0.0062(7) -0.0038(7)
C12 0.0646(15) 0.0340(10) 0.0618(14) -0.0076(10) -0.0228(11) -0.0127(10)
C13 0.0760(16) 0.0279(10) 0.0437(12) 0.0000(8) -0.0093(10) -0.0032(10)
C14 0.0536(14) 0.0434(12) 0.0644(15) -0.0179(11) 0.0048(11) 0.0004(10)
C15 0.0749(16) 0.0410(11) 0.0296(10) -0.0015(8) -0.0088(9) -0.0146(10)
C16 0.0539(13) 0.0397(11) 0.0323(10) -0.0035(8) -0.0075(8) -0.0136(9)
C17 0.0325(9) 0.0285(8) 0.0297(8) -0.0057(6) -0.0062(7) -0.0032(7)
C18 0.0325(9) 0.0294(8) 0.0298(8) -0.0062(7) -0.0056(7) -0.0024(7)
C19 0.0269(8) 0.0305(8) 0.0320(8) -0.0078(7) -0.0051(6) -0.0032(7)
C20 0.0335(9) 0.0262(8) 0.0365(9) -0.0050(7) -0.0055(7) -0.0030(7)
C21 0.0309(9) 0.0332(9) 0.0290(8) -0.0021(7) -0.0047(7) -0.0051(7)
C22 0.0258(8) 0.0308(8) 0.0279(8) -0.0058(6) -0.0049(6) -0.0034(6)
C23 0.0353(10) 0.0338(9) 0.0342(9) -0.0120(7) -0.0066(7) -0.0001(7)
C24 0.0501(12) 0.0353(10) 0.0476(11) -0.0173(8) -0.0049(9) -0.0041(9)
C25 0.0516(13) 0.0476(12) 0.0433(11) -0.0149(9) 0.0072(9) -0.0064(10)
C26 0.0567(14) 0.0577(14) 0.0563(14) -0.0288(11) -0.0278(11) 0.0076(11)
C27 0.0316(9) 0.0362(9) 0.0300(8) -0.0098(7) -0.0040(7) -0.0026(7)
C28 0.0407(11) 0.0491(11) 0.0288(9) -0.0099(8) -0.0036(7) -0.0033(9)
C29 0.0424(12) 0.0494(12) 0.0430(11) -0.0120(9) -0.0035(9) 0.0099(9)
C30 0.0546(13) 0.0482(12) 0.0419(11) -0.0148(9) -0.0075(9) -0.0169(10)
C31 0.0643(14) 0.0376(11) 0.0410(11) -0.0010(8) -0.0146(10) -0.0080(10)
C32 0.0480(12) 0.0438(12) 0.0386(11) -0.0027(9) -0.0072(9) -0.0017(9)

loop_
_atom_type_symbol
_atom_type_description
_atom_type_scat_dispersion_real
_atom_type_scat_dispersion_imag
_atom_type_scat_source
C C 0.0033 0.0016 'International Tables Vol C Tables 4.2.6.8 and 6.1.1.4'
H H 0.0000 0.0000 'International Tables Vol C Tables 4.2.6.8 and 6.1.1.4'
O O 0.0106 0.0060 'International Tables Vol C Tables 4.2.6.8 and 6.1.1.4'
Rh Rh -1.1178 0.9187 'International Tables Vol C Tables 4.2.6.8 and 6.1.1.4'

loop_
_geom_angle_atom_site_label_1
_geom_angle_atom_site_label_2
_geom_angle_atom_site_label_3
_geom_angle
_geom_angle_site_symmetry_1
_geom_angle_site_symmetry_3
_geom_angle_publ_flag
C15 Rh1 C16 88.96(9) . . ?
C15 Rh1 O1 94.98(7) . . ?
C16 Rh1 O1 175.03(8) . . ?
C15 Rh1 O2 174.69(7) . . ?
C16 Rh1 O2 96.33(7) . . ?
O1 Rh1 O2 79.76(5) . . ?
C31 Rh2 C32 89.76(10) . . ?
C31 Rh2 O5 94.19(8) . . ?
C32 Rh2 O5 175.80(8) . . ?
C31 Rh2 O6 173.96(8) . . ?
C32 Rh2 O6 96.23(8) . . ?
O5 Rh2 O6 79.80(5) . . ?
C1 O1 Rh1 113.76(11) . . ?
C2 O2 Rh1 113.91(11) . . ?
C17 O5 Rh2 114.01(11) . . ?
C18 O6 Rh2 113.93(11) . . ?
O1 C1 C6 122.33(16) . . ?
O1 C1 C2 116.45(15) . . ?
C6 C1 C2 121.22(16) . . ?
O2 C2 C3 122.39(16) . . ?
O2 C2 C1 116.05(15) . . ?
C3 C2 C1 121.56(16) . . ?
C4 C3 C2 114.99(16) . . ?
C4 C3 C7 123.60(16) . . ?
C2 C3 C7 121.38(16) . . ?
C3 C4 C5 123.21(16) . . ?
C3 C4 H4A 118.4 . . ?
C5 C4 H4A 118.4 . . ?
C6 C5 C4 123.96(16) . . ?
C6 C5 H5A 118.0 . . ?
C4 C5 H5A 118.0 . . ?
C5 C6 C1 114.98(16) . . ?
C5 C6 C11 124.10(16) . . ?
C1 C6 C11 120.91(15) . . ?
C9 C7 C8 107.67(16) . . ?
C9 C7 C3 108.76(16) . . ?
C8 C7 C3 111.38(16) . . ?
C9 C7 C10 110.56(18) . . ?
C8 C7 C10 108.20(17) . . ?
C3 C7 C10 110.24(15) . . ?
C7 C8 H8A 109.5 . . ?
C7 C8 H8B 109.5 . . ?
H8A C8 H8B 109.5 . . ?
C7 C8 H8C 109.5 . . ?
H8A C8 H8C 109.5 . . ?
H8B C8 H8C 109.5 . . ?
C7 C9 H9A 109.5 . . ?
C7 C9 H9B 109.5 . . ?
H9A C9 H9B 109.5 . . ?
C7 C9 H9C 109.5 . . ?
H9A C9 H9C 109.5 . . ?
H9B C9 H9C 109.5 . . ?
C7 C10 H10A 109.5 . . ?
C7 C10 H10B 109.5 . . ?
H10A C10 H10B 109.5 . . ?
C7 C10 H10C 109.5 . . ?
H10A C10 H10C 109.5 . . ?
H10B C10 H10C 109.5 . . ?
C12 C11 C13 107.71(18) . . ?
C12 C11 C6 110.32(15) . . ?
C13 C11 C6 111.30(16) . . ?
C12 C11 C14 110.22(19) . . ?
C13 C11 C14 107.54(18) . . ?
C6 C11 C14 109.70(17) . . ?
C11 C12 H12A 109.5 . . ?
C11 C12 H12B 109.5 . . ?
H12A C12 H12B 109.5 . . ?
C11 C12 H12C 109.5 . . ?
H12A C12 H12C 109.5 . . ?
H12B C12 H12C 109.5 . . ?
C11 C13 H13A 109.5 . . ?
C11 C13 H13B 109.5 . . ?
H13A C13 H13B 109.5 . . ?
C11 C13 H13C 109.5 . . ?
H13A C13 H13C 109.5 . . ?
H13B C13 H13C 109.5 . . ?
C11 C14 H14A 109.5 . . ?
C11 C14 H14B 109.5 . . ?
H14A C14 H14B 109.5 . . ?
C11 C14 H14C 109.5 . . ?
H14A C14 H14C 109.5 . . ?
H14B C14 H14C 109.5 . . ?
O3 C15 Rh1 178.0(2) . . ?
O4 C16 Rh1 178.5(2) . . ?
O5 C17 C22 122.48(16) . . ?
O5 C17 C18 115.98(15) . . ?
C22 C17 C18 121.54(15) . . ?
O6 C18 C19 122.34(16) . . ?
O6 C18 C17 116.29(16) . . ?
C19 C18 C17 121.37(16) . . ?
C20 C19 C18 114.99(16) . . ?
C20 C19 C23 123.79(16) . . ?
C18 C19 C23 121.21(15) . . ?
C19 C20 C21 123.71(16) . . ?
C19 C20 H20A 118.1 . . ?
C21 C20 H20A 118.1 . . ?
C22 C21 C20 123.40(16) . . ?
C22 C21 H21A 118.3 . . ?
C20 C21 H21A 118.3 . . ?
C21 C22 C17 114.99(16) . . ?
C21 C22 C27 124.01(15) . . ?
C17 C22 C27 120.99(15) . . ?
C25 C23 C19 108.71(16) . . ?
C25 C23 C24 107.70(16) . . ?
C19 C23 C24 112.10(15) . . ?
C25 C23 C26 111.19(19) . . ?
C19 C23 C26 109.43(15) . . ?
C24 C23 C26 107.72(17) . . ?
C23 C24 H24A 109.5 . . ?
C23 C24 H24B 109.5 . . ?
H24A C24 H24B 109.5 . . ?
C23 C24 H24C 109.5 . . ?
H24A C24 H24C 109.5 . . ?
H24B C24 H24C 109.5 . . ?
C23 C25 H25A 109.5 . . ?
C23 C25 H25B 109.5 . . ?
H25A C25 H25B 109.5 . . ?
C23 C25 H25C 109.5 . . ?
H25A C25 H25C 109.5 . . ?
H25B C25 H25C 109.5 . . ?
C23 C26 H26A 109.5 . . ?
C23 C26 H26B 109.5 . . ?
H26A C26 H26B 109.5 . . ?
C23 C26 H26C 109.5 . . ?
H26A C26 H26C 109.5 . . ?
H26B C26 H26C 109.5 . . ?
C30 C27 C28 108.29(16) . . ?
C30 C27 C22 109.36(15) . . ?
C28 C27 C22 111.10(15) . . ?
C30 C27 C29 109.93(18) . . ?
C28 C27 C29 107.96(16) . . ?
C22 C27 C29 110.17(15) . . ?
C27 C28 H28A 109.5 . . ?
C27 C28 H28B 109.5 . . ?
H28A C28 H28B 109.5 . . ?
C27 C28 H28C 109.5 . . ?
H28A C28 H28C 109.5 . . ?
H28B C28 H28C 109.5 . . ?
C27 C29 H29A 109.5 . . ?
C27 C29 H29B 109.5 . . ?
H29A C29 H29B 109.5 . . ?
C27 C29 H29C 109.5 . . ?
H29A C29 H29C 109.5 . . ?
H29B C29 H29C 109.5 . . ?
C27 C30 H30A 109.5 . . ?
C27 C30 H30B 109.5 . . ?
H30A C30 H30B 109.5 . . ?
C27 C30 H30C 109.5 . . ?
H30A C30 H30C 109.5 . . ?
H30B C30 H30C 109.5 . . ?
O7 C31 Rh2 177.5(2) . . ?
O8 C32 Rh2 179.8(2) . . ?

loop_
_geom_bond_atom_site_label_1
_geom_bond_atom_site_label_2
_geom_bond_distance
_geom_bond_site_symmetry_2
_geom_bond_publ_flag
Rh1 C15 1.844(2) . ?
Rh1 C16 1.855(2) . ?
Rh1 O1 2.0225(13) . ?
Rh1 O2 2.0254(13) . ?
Rh2 C31 1.848(2) . ?
Rh2 C32 1.854(2) . ?
Rh2 O5 2.0229(13) . ?
Rh2 O6 2.0226(13) . ?
O1 C1 1.301(2) . ?
O2 C2 1.301(2) . ?
O3 C15 1.131(3) . ?
O4 C16 1.129(2) . ?
O5 C17 1.303(2) . ?
O6 C18 1.301(2) . ?
O7 C31 1.133(3) . ?
O8 C32 1.133(2) . ?
C1 C6 1.432(2) . ?
C1 C2 1.444(2) . ?
C2 C3 1.429(2) . ?
C3 C4 1.374(3) . ?
C3 C7 1.525(2) . ?
C4 C5 1.419(3) . ?
C4 H4A 0.9500 . ?
C5 C6 1.365(2) . ?
C5 H5A 0.9500 . ?
C6 C11 1.524(2) . ?
C7 C9 1.536(3) . ?
C7 C8 1.529(3) . ?
C7 C10 1.536(3) . ?
C8 H8A 0.9800 . ?
C8 H8B 0.9800 . ?
C8 H8C 0.9800 . ?
C9 H9A 0.9800 . ?
C9 H9B 0.9800 . ?
C9 H9C 0.9800 . ?
C10 H10A 0.9800 . ?
C10 H10B 0.9800 . ?
C10 H10C 0.9800 . ?
C11 C12 1.526(3) . ?
C11 C13 1.533(3) . ?
C11 C14 1.527(3) . ?
C12 H12A 0.9800 . ?
C12 H12B 0.9800 . ?
C12 H12C 0.9800 . ?
C13 H13A 0.9800 . ?
C13 H13B 0.9800 . ?
C13 H13C 0.9800 . ?
C14 H14A 0.9800 . ?
C14 H14B 0.9800 . ?
C14 H14C 0.9800 . ?
C17 C22 1.426(2) . ?
C17 C18 1.448(2) . ?
C18 C19 1.424(2) . ?
C19 C20 1.371(2) . ?
C19 C23 1.526(2) . ?
C20 C21 1.420(2) . ?
C20 H20A 0.9500 . ?
C21 C22 1.370(2) . ?
C21 H21A 0.9500 . ?
C22 C27 1.526(2) . ?
C23 C25 1.529(3) . ?
C23 C24 1.530(3) . ?
C23 C26 1.537(3) . ?
C24 H24A 0.9800 . ?
C24 H24B 0.9800 . ?
C24 H24C 0.9800 . ?
C25 H25A 0.9800 . ?
C25 H25B 0.9800 . ?
C25 H25C 0.9800 . ?
C26 H26A 0.9800 . ?
C26 H26B 0.9800 . ?
C26 H26C 0.9800 . ?
C27 C30 1.534(3) . ?
C27 C28 1.533(3) . ?
C27 C29 1.532(3) . ?
C28 H28A 0.9800 . ?
C28 H28B 0.9800 . ?
C28 H28C 0.9800 . ?
C29 H29A 0.9800 . ?
C29 H29B 0.9800 . ?
C29 H29C 0.9800 . ?
C30 H30A 0.9800 . ?
C30 H30B 0.9800 . ?
C30 H30C 0.9800 . ?
